data_7023188
loop_
_publ_author_name
'Zhang, Dao'
'Zhou, Sen'
'Li, Zhiming'
'Wang, Quanrui'
'Weng, Linhong'

_publ_section_title
;
 Direct synthesis of cis-dihalido-bis(NHC) complex of nickel(II) and
 catalytic application in olefin addition polymerization: effect of
 halogen co-ligands and density functional theory study.
;
_journal_issue 33
_journal_name_full 'Dalton transactions (Cambridge, England : 2003)'
_journal_page_first 12020
_journal_page_last 12030
_journal_paper_doi 10.1039/c3dt50957e
_journal_volume 42
_journal_year 2013
_chemical_formula_sum 'C40 H46 Cl2 N6 Ni'
_chemical_formula_weight 740.44
_chemical_name_systematic
; 
 ? 
;
_space_group_crystal_system monoclinic
_space_group_IT_number 14
_space_group_name_Hall '-P 2ybc'
_space_group_name_H-M_alt 'P 1 21/c 1'
_symmetry_space_group_name_Hall '-P 2ybc'
_symmetry_space_group_name_H-M 'P 1 21/c 1'
_atom_sites_solution_hydrogens geom
_audit_creation_method SHELXL-2013
_cell_angle_alpha 90
_cell_angle_beta 95.989(6)
_cell_angle_gamma 90
_cell_formula_units_Z 4
_cell_length_a 21.256(9)
_cell_length_b 8.957(4)
_cell_length_c 19.814(8)
_cell_measurement_reflns_used 950
_cell_measurement_temperature 293(2)
_cell_measurement_theta_max 20.476
_cell_measurement_theta_min 2.370
_cell_volume 3752(3)
_computing_cell_refinement 'Bruker SMART'
_computing_data_collection 'Bruker SMART'
_computing_data_reduction 'Bruker SHELXTL'
_computing_molecular_graphics 'Bruker SHELXTL'
_computing_publication_material 'Bruker SHELXTL'
_computing_structure_refinement 'SHELXL-2013 (Sheldrick, 2013)'
_computing_structure_solution 'Bruker SHELXTL'
_diffrn_ambient_temperature 293(2)
_diffrn_measured_fraction_theta_full 0.998
_diffrn_measured_fraction_theta_max 0.996
_diffrn_measurement_device_type 'CCD area detector'
_diffrn_measurement_method 'phi and omega scans'
_diffrn_radiation_type MoK\a
_diffrn_radiation_wavelength 0.71073
_diffrn_reflns_av_R_equivalents 0.0635
_diffrn_reflns_av_unetI/netI 0.0959
_diffrn_reflns_Laue_measured_fraction_full 0.998
_diffrn_reflns_Laue_measured_fraction_max 0.996
_diffrn_reflns_limit_h_max 17
_diffrn_reflns_limit_h_min -26
_diffrn_reflns_limit_k_max 10
_diffrn_reflns_limit_k_min -11
_diffrn_reflns_limit_l_max 24
_diffrn_reflns_limit_l_min -24
_diffrn_reflns_number 16480
_diffrn_reflns_point_group_measured_fraction_full 0.998
_diffrn_reflns_point_group_measured_fraction_max 0.996
_diffrn_reflns_theta_full 25.242
_diffrn_reflns_theta_max 26.010
_diffrn_reflns_theta_min 1.927
_exptl_absorpt_coefficient_mu 0.696
_exptl_absorpt_correction_T_max 1.00000
_exptl_absorpt_correction_T_min 0.704881
_exptl_absorpt_correction_type multi-scan
_exptl_crystal_colour pink
_exptl_crystal_density_diffrn 1.311
_exptl_crystal_description block
_exptl_crystal_F_000 1560
_exptl_crystal_size_max 0.120
_exptl_crystal_size_mid 0.100
_exptl_crystal_size_min 0.080
_refine_diff_density_max 0.401
_refine_diff_density_min -0.339
_refine_diff_density_rms 0.058
_refine_ls_extinction_method none
_refine_ls_goodness_of_fit_ref 0.908
_refine_ls_hydrogen_treatment constr
_refine_ls_matrix_type full
_refine_ls_number_parameters 442
_refine_ls_number_reflns 7348
_refine_ls_number_restraints 0
_refine_ls_restrained_S_all 0.908
_refine_ls_R_factor_all 0.1009
_refine_ls_R_factor_gt 0.0533
_refine_ls_shift/su_max 0.001
_refine_ls_shift/su_mean 0.000
_refine_ls_structure_factor_coef Fsqd
_refine_ls_weighting_details
; 
 w=1/[\s^2^(Fo^2^)+(0.0452P)^2^] 
 where P=(Fo^2^+2Fc^2^)/3 
;
_refine_ls_weighting_scheme calc
_refine_ls_wR_factor_gt 0.1029
_refine_ls_wR_factor_ref 0.1174
_reflns_Friedel_coverage 0.000
_reflns_number_gt 4381
_reflns_number_total 7348
_reflns_threshold_expression 'I > 2\s(I)'
_cod_data_source_file c3dt50957e.txt
_cod_data_source_block a01009b
_cod_database_code 7023188
_shelx_space_group_comment
; 
The symmetry employed for this shelxl refinement is uniquely defined 
by the following loop, which should always be used as a source of 
symmetry information in preference to the above space-group names. 
They are only intended as comments. 
;
_shelx_estimated_absorpt_t_min 0.921
_shelx_estimated_absorpt_t_max 0.946
_shelxl_version_number 2013-2

loop_
_space_group_symop_operation_xyz
'x, y, z'
'-x, y+1/2, -z+1/2'
'-x, -y, -z'
'x, -y-1/2, z-1/2'

loop_
_atom_site_label
_atom_site_type_symbol
_atom_site_fract_x
_atom_site_fract_y
_atom_site_fract_z
_atom_site_U_iso_or_equiv
_atom_site_adp_type
_atom_site_occupancy
_atom_site_site_symmetry_order
_atom_site_calc_flag
_atom_site_refinement_flags_posn
_atom_site_refinement_flags_adp
Ni1 Ni 0.25818(2) 0.48882(5) 0.48338(2) 0.03479(14) Uani 1 1 d . .
Cl1 Cl 0.25765(5) 0.28866(10) 0.41791(5) 0.0531(3) Uani 1 1 d . .
Cl2 Cl 0.26228(6) 0.34126(12) 0.57375(5) 0.0689(4) Uani 1 1 d . .
N1 N 0.33942(19) 0.2980(4) 0.29047(19) 0.0789(12) Uani 1 1 d . .
H1A H 0.3168 0.3200 0.3226 0.095 Uiso 1 1 calc R U
N2 N 0.1610(2) 0.4280(6) 0.6819(2) 0.0924(15) Uani 1 1 d . .
H2B H 0.1878 0.4297 0.6523 0.111 Uiso 1 1 calc R U
N3 N 0.29803(13) 0.6176(3) 0.36163(13) 0.0358(7) Uani 1 1 d . .
N4 N 0.20309(13) 0.6857(3) 0.37379(13) 0.0373(7) Uani 1 1 d . .
N5 N 0.30668(14) 0.7542(3) 0.55917(14) 0.0395(7) Uani 1 1 d . .
N6 N 0.21127(14) 0.7003(3) 0.57520(14) 0.0408(8) Uani 1 1 d . .
C1 C 0.25301(16) 0.6073(4) 0.40459(16) 0.0315(8) Uani 1 1 d . .
C2 C 0.21807(19) 0.7426(5) 0.31235(19) 0.0568(12) Uani 1 1 d . .
H2A H 0.1916 0.7985 0.2817 0.068 Uiso 1 1 calc R U
C3 C 0.27694(19) 0.7026(4) 0.30546(18) 0.0526(11) Uani 1 1 d . .
H3A H 0.2999 0.7271 0.2696 0.063 Uiso 1 1 calc R U
C4 C 0.36283(16) 0.5569(4) 0.37485(17) 0.0391(9) Uani 1 1 d . .
H4A H 0.3613 0.4630 0.3990 0.047 Uiso 1 1 calc R U
H4B H 0.3886 0.6258 0.4037 0.047 Uiso 1 1 calc R U
C5 C 0.39325(17) 0.5320(4) 0.31033(18) 0.0422(9) Uani 1 1 d . .
C6 C 0.43546(19) 0.6360(5) 0.2901(2) 0.0576(11) Uani 1 1 d . .
H6A H 0.4452 0.7197 0.3170 0.069 Uiso 1 1 calc R U
C7 C 0.4638(2) 0.6182(6) 0.2302(2) 0.0680(13) Uani 1 1 d . .
H7A H 0.4919 0.6894 0.2169 0.082 Uiso 1 1 calc R U
C8 C 0.4497(2) 0.4950(6) 0.1917(2) 0.0713(14) Uani 1 1 d . .
H8A H 0.4683 0.4830 0.1515 0.086 Uiso 1 1 calc R U
C9 C 0.4092(2) 0.3883(5) 0.2103(2) 0.0644(13) Uani 1 1 d . .
H9A H 0.4009 0.3047 0.1830 0.077 Uiso 1 1 calc R U
C10 C 0.37948(19) 0.4033(5) 0.27060(19) 0.0512(10) Uani 1 1 d . .
C11 C 0.3326(2) 0.1516(5) 0.2608(2) 0.0829(15) Uani 1 1 d . .
H11A H 0.3015 0.0963 0.2823 0.124 Uiso 1 1 calc R U
H11B H 0.3724 0.1003 0.2671 0.124 Uiso 1 1 calc R U
H11C H 0.3192 0.1605 0.2132 0.124 Uiso 1 1 calc R U
C12 C 0.14029(17) 0.7014(4) 0.39522(17) 0.0367(9) Uani 1 1 d . .
C13 C 0.12282(17) 0.8380(4) 0.42019(18) 0.0398(9) Uani 1 1 d . .
C14 C 0.06108(18) 0.8513(4) 0.43660(18) 0.0471(10) Uani 1 1 d . .
H14A H 0.0481 0.9429 0.4524 0.057 Uiso 1 1 calc R U
C15 C 0.01826(18) 0.7355(5) 0.4305(2) 0.0495(10) Uani 1 1 d . .
C16 C 0.03769(18) 0.6033(4) 0.40408(19) 0.0508(10) Uani 1 1 d . .
H16A H 0.0093 0.5240 0.3991 0.061 Uiso 1 1 calc R U
C17 C 0.09784(18) 0.5837(4) 0.38457(18) 0.0449(10) Uani 1 1 d . .
C18 C 0.1148(2) 0.4428(5) 0.3498(2) 0.0802(16) Uani 1 1 d . .
H18A H 0.1581 0.4479 0.3401 0.120 Uiso 1 1 calc R U
H18B H 0.0878 0.4313 0.3082 0.120 Uiso 1 1 calc R U
H18C H 0.1095 0.3590 0.3789 0.120 Uiso 1 1 calc R U
C19 C 0.16679(19) 0.9674(4) 0.4311(2) 0.0650(13) Uani 1 1 d . .
H19A H 0.2074 0.9407 0.4176 0.097 Uiso 1 1 calc R U
H19B H 0.1713 0.9943 0.4783 0.097 Uiso 1 1 calc R U
H19C H 0.1500 1.0507 0.4045 0.097 Uiso 1 1 calc R U
C20 C -0.04778(19) 0.7512(5) 0.4514(3) 0.0796(16) Uani 1 1 d . .
H20A H -0.0701 0.6585 0.4438 0.119 Uiso 1 1 calc R U
H20B H -0.0698 0.8285 0.4250 0.119 Uiso 1 1 calc R U
H20C H -0.0454 0.7766 0.4987 0.119 Uiso 1 1 calc R U
C21 C 0.25937(16) 0.6563(4) 0.54034(16) 0.0348(8) Uani 1 1 d . .
C22 C 0.28703(19) 0.8569(5) 0.6051(2) 0.0592(12) Uani 1 1 d . .
H22A H 0.3110 0.9346 0.6255 0.071 Uiso 1 1 calc R U
C23 C 0.2278(2) 0.8239(5) 0.6145(2) 0.0556(11) Uani 1 1 d . .
H23A H 0.2022 0.8745 0.6423 0.067 Uiso 1 1 calc R U
C24 C 0.14791(17) 0.6305(4) 0.56783(17) 0.0452(10) Uani 1 1 d . .
H24A H 0.1523 0.5251 0.5582 0.054 Uiso 1 1 calc R U
H24B H 0.1227 0.6753 0.5295 0.054 Uiso 1 1 calc R U
C25 C 0.1138(2) 0.6477(5) 0.6303(2) 0.0566(12) Uani 1 1 d . .
C26 C 0.0729(2) 0.7659(6) 0.6340(2) 0.0786(15) Uani 1 1 d . .
H26A H 0.0684 0.8339 0.5983 0.094 Uiso 1 1 calc R U
C27 C 0.0381(3) 0.7878(8) 0.6886(3) 0.106(2) Uani 1 1 d . .
H27A H 0.0120 0.8706 0.6911 0.127 Uiso 1 1 calc R U
C28 C 0.0441(3) 0.6811(10) 0.7391(3) 0.114(3) Uani 1 1 d . .
H28A H 0.0205 0.6913 0.7758 0.137 Uiso 1 1 calc R U
C29 C 0.0827(3) 0.5629(9) 0.7372(2) 0.099(2) Uani 1 1 d . .
H29A H 0.0849 0.4931 0.7721 0.118 Uiso 1 1 calc R U
C30 C 0.1200(2) 0.5430(7) 0.6829(2) 0.0699(16) Uani 1 1 d . .
C31 C 0.1622(3) 0.3026(7) 0.7275(3) 0.135(3) Uani 1 1 d . .
H31A H 0.1950 0.2347 0.7178 0.203 Uiso 1 1 calc R U
H31B H 0.1221 0.2523 0.7217 0.203 Uiso 1 1 calc R U
H31C H 0.1703 0.3372 0.7735 0.203 Uiso 1 1 calc R U
C32 C 0.37039(16) 0.7514(4) 0.54031(17) 0.0358(8) Uani 1 1 d . .
C33 C 0.41464(19) 0.6591(4) 0.57699(18) 0.0440(9) Uani 1 1 d . .
C34 C 0.47520(19) 0.6605(4) 0.5584(2) 0.0521(11) Uani 1 1 d . .
H34A H 0.5051 0.5978 0.5812 0.062 Uiso 1 1 calc R U
C35 C 0.49354(18) 0.7505(4) 0.5077(2) 0.0450(10) Uani 1 1 d . .
C36 C 0.44905(18) 0.8439(4) 0.47475(19) 0.0441(9) Uani 1 1 d . .
H36A H 0.4611 0.9071 0.4411 0.053 Uiso 1 1 calc R U
C37 C 0.38657(16) 0.8470(4) 0.49003(17) 0.0361(9) Uani 1 1 d . .
C38 C 0.33908(18) 0.9482(4) 0.4524(2) 0.0566(11) Uani 1 1 d . .
H38A H 0.2988 0.9356 0.4694 0.085 Uiso 1 1 calc R U
H38B H 0.3354 0.9240 0.4049 0.085 Uiso 1 1 calc R U
H38C H 0.3526 1.0500 0.4586 0.085 Uiso 1 1 calc R U
C39 C 0.56003(19) 0.7438(5) 0.4873(2) 0.0709(14) Uani 1 1 d . .
H39A H 0.5642 0.8139 0.4514 0.106 Uiso 1 1 calc R U
H39B H 0.5685 0.6449 0.4719 0.106 Uiso 1 1 calc R U
H39C H 0.5896 0.7684 0.5256 0.106 Uiso 1 1 calc R U
C40 C 0.3970(2) 0.5655(5) 0.6352(2) 0.0714(14) Uani 1 1 d . .
H40A H 0.4333 0.5100 0.6541 0.107 Uiso 1 1 calc R U
H40B H 0.3638 0.4975 0.6192 0.107 Uiso 1 1 calc R U
H40C H 0.3826 0.6292 0.6694 0.107 Uiso 1 1 calc R U

loop_
_atom_site_aniso_label
_atom_site_aniso_U_11
_atom_site_aniso_U_22
_atom_site_aniso_U_33
_atom_site_aniso_U_23
_atom_site_aniso_U_13
_atom_site_aniso_U_12
Ni1 0.0417(3) 0.0325(3) 0.0298(2) 0.0014(2) 0.00184(18) -0.0035(2)
Cl1 0.0713(7) 0.0336(5) 0.0551(6) -0.0066(5) 0.0101(5) -0.0031(5)
Cl2 0.1071(10) 0.0544(7) 0.0444(6) 0.0178(5) 0.0041(6) -0.0084(6)
N1 0.109(3) 0.066(3) 0.069(3) -0.032(2) 0.043(2) -0.021(2)
N2 0.080(3) 0.135(4) 0.063(3) 0.048(3) 0.008(2) -0.022(3)
N3 0.0374(19) 0.0407(18) 0.0289(15) 0.0043(14) 0.0022(14) 0.0050(14)
N4 0.0361(19) 0.0456(18) 0.0312(16) 0.0060(14) 0.0078(14) 0.0087(14)
N5 0.0377(19) 0.0418(18) 0.0404(17) -0.0090(15) 0.0105(15) -0.0084(14)
N6 0.045(2) 0.0468(19) 0.0321(16) -0.0094(14) 0.0114(14) -0.0155(15)
C1 0.036(2) 0.0299(19) 0.0284(18) -0.0046(15) 0.0045(16) -0.0030(16)
C2 0.049(3) 0.080(3) 0.043(2) 0.024(2) 0.013(2) 0.026(2)
C3 0.055(3) 0.067(3) 0.037(2) 0.017(2) 0.013(2) 0.017(2)
C4 0.036(2) 0.044(2) 0.037(2) -0.0031(17) 0.0007(17) 0.0058(17)
C5 0.034(2) 0.050(3) 0.044(2) -0.0023(19) 0.0076(17) 0.0145(18)
C6 0.050(3) 0.066(3) 0.057(3) 0.001(2) 0.010(2) 0.004(2)
C7 0.055(3) 0.087(4) 0.065(3) 0.012(3) 0.023(2) 0.001(3)
C8 0.071(3) 0.097(4) 0.051(3) 0.000(3) 0.027(2) 0.023(3)
C9 0.076(3) 0.071(3) 0.048(3) -0.010(2) 0.017(2) 0.019(3)
C10 0.053(3) 0.058(3) 0.045(2) -0.003(2) 0.013(2) 0.013(2)
C11 0.104(4) 0.071(3) 0.074(3) -0.029(3) 0.011(3) -0.010(3)
C12 0.031(2) 0.047(2) 0.0313(19) 0.0027(17) 0.0006(16) 0.0037(17)
C13 0.035(2) 0.041(2) 0.043(2) 0.0012(18) 0.0063(17) -0.0030(17)
C14 0.045(3) 0.045(2) 0.053(2) -0.0099(19) 0.009(2) 0.0042(19)
C15 0.039(2) 0.057(3) 0.052(2) -0.009(2) 0.0046(19) -0.001(2)
C16 0.041(3) 0.050(3) 0.060(3) -0.012(2) 0.002(2) -0.0119(19)
C17 0.043(3) 0.048(2) 0.043(2) -0.0109(19) -0.0026(19) 0.0025(19)
C18 0.054(3) 0.070(3) 0.114(4) -0.051(3) -0.005(3) -0.001(2)
C19 0.056(3) 0.048(3) 0.093(3) -0.003(2) 0.019(3) -0.004(2)
C20 0.042(3) 0.090(4) 0.110(4) -0.036(3) 0.021(3) -0.009(2)
C21 0.038(2) 0.041(2) 0.0254(17) 0.0042(16) 0.0048(16) -0.0045(17)
C22 0.052(3) 0.064(3) 0.065(3) -0.035(2) 0.018(2) -0.022(2)
C23 0.055(3) 0.063(3) 0.053(2) -0.026(2) 0.021(2) -0.012(2)
C24 0.042(2) 0.059(3) 0.036(2) -0.0026(19) 0.0074(18) -0.0150(19)
C25 0.044(3) 0.084(3) 0.043(2) -0.009(2) 0.012(2) -0.030(2)
C26 0.063(4) 0.106(4) 0.071(3) -0.026(3) 0.030(3) -0.020(3)
C27 0.073(4) 0.147(6) 0.107(5) -0.056(5) 0.046(4) -0.033(4)
C28 0.068(5) 0.213(9) 0.066(4) -0.064(5) 0.030(4) -0.065(5)
C29 0.063(4) 0.199(8) 0.035(3) -0.012(4) 0.011(3) -0.073(4)
C30 0.046(3) 0.123(5) 0.040(2) -0.005(3) 0.004(2) -0.043(3)
C31 0.146(6) 0.161(6) 0.094(4) 0.075(4) -0.007(4) -0.049(5)
C32 0.035(2) 0.035(2) 0.038(2) -0.0127(17) 0.0078(17) -0.0099(16)
C33 0.048(3) 0.043(2) 0.040(2) 0.0029(18) -0.0002(19) -0.0068(19)
C34 0.041(3) 0.048(2) 0.066(3) 0.009(2) -0.003(2) -0.0001(19)
C35 0.035(2) 0.039(2) 0.062(3) -0.008(2) 0.011(2) -0.0055(18)
C36 0.045(3) 0.043(2) 0.045(2) -0.0003(19) 0.0086(19) -0.0093(19)
C37 0.033(2) 0.034(2) 0.041(2) -0.0044(17) 0.0000(17) -0.0066(16)
C38 0.050(3) 0.048(2) 0.071(3) 0.010(2) -0.001(2) -0.0048(19)
C39 0.049(3) 0.055(3) 0.110(4) -0.004(3) 0.016(3) -0.003(2)
C40 0.071(3) 0.085(3) 0.057(3) 0.024(3) 0.001(2) -0.008(3)

loop_
_atom_type_symbol
_atom_type_description
_atom_type_scat_dispersion_real
_atom_type_scat_dispersion_imag
_atom_type_scat_source
C C 0.0033 0.0016 'International Tables Vol C Tables 4.2.6.8 and 6.1.1.4'
H H 0.0000 0.0000 'International Tables Vol C Tables 4.2.6.8 and 6.1.1.4'
N N 0.0061 0.0033 'International Tables Vol C Tables 4.2.6.8 and 6.1.1.4'
Ni Ni 0.3393 1.1124 'International Tables Vol C Tables 4.2.6.8 and 6.1.1.4'
Cl Cl 0.1484 0.1585 'International Tables Vol C Tables 4.2.6.8 and 6.1.1.4'

loop_
_geom_angle_atom_site_label_1
_geom_angle_atom_site_label_2
_geom_angle_atom_site_label_3
_geom_angle
C21 Ni1 C1 92.54(14)
C21 Ni1 Cl1 178.86(11)
C1 Ni1 Cl1 88.52(10)
C21 Ni1 Cl2 89.64(11)
C1 Ni1 Cl2 177.57(10)
Cl1 Ni1 Cl2 89.31(5)
C10 N1 C11 123.7(4)
C10 N1 H1A 118.1
C11 N1 H1A 118.1
C30 N2 C31 123.7(5)
C30 N2 H2B 118.1
C31 N2 H2B 118.1
C1 N3 C3 110.7(3)
C1 N3 C4 124.9(3)
C3 N3 C4 124.2(3)
C1 N4 C2 110.1(3)
C1 N4 C12 128.1(3)
C2 N4 C12 121.6(3)
C21 N5 C22 110.1(3)
C21 N5 C32 127.3(3)
C22 N5 C32 122.4(3)
C21 N6 C23 111.3(3)
C21 N6 C24 123.8(3)
C23 N6 C24 124.8(3)
N3 C1 N4 104.6(3)
N3 C1 Ni1 125.4(2)
N4 C1 Ni1 129.6(3)
C3 C2 N4 107.3(3)
C3 C2 H2A 126.4
N4 C2 H2A 126.4
C2 C3 N3 107.3(3)
C2 C3 H3A 126.4
N3 C3 H3A 126.4
N3 C4 C5 112.2(3)
N3 C4 H4A 109.2
C5 C4 H4A 109.2
N3 C4 H4B 109.2
C5 C4 H4B 109.2
H4A C4 H4B 107.9
C6 C5 C10 119.5(4)
C6 C5 C4 119.6(4)
C10 C5 C4 120.8(3)
C5 C6 C7 121.4(4)
C5 C6 H6A 119.3
C7 C6 H6A 119.3
C8 C7 C6 118.8(4)
C8 C7 H7A 120.6
C6 C7 H7A 120.6
C7 C8 C9 121.8(4)
C7 C8 H8A 119.1
C9 C8 H8A 119.1
C8 C9 C10 120.8(4)
C8 C9 H9A 119.6
C10 C9 H9A 119.6
N1 C10 C5 120.4(4)
N1 C10 C9 121.9(4)
C5 C10 C9 117.7(4)
N1 C11 H11A 109.5
N1 C11 H11B 109.5
H11A C11 H11B 109.5
N1 C11 H11C 109.5
H11A C11 H11C 109.5
H11B C11 H11C 109.5
C13 C12 C17 122.0(3)
C13 C12 N4 118.7(3)
C17 C12 N4 119.0(3)
C12 C13 C14 117.0(3)
C12 C13 C19 123.5(3)
C14 C13 C19 119.5(3)
C15 C14 C13 123.1(4)
C15 C14 H14A 118.4
C13 C14 H14A 118.4
C16 C15 C14 117.4(4)
C16 C15 C20 120.6(4)
C14 C15 C20 122.0(4)
C15 C16 C17 122.5(4)
C15 C16 H16A 118.7
C17 C16 H16A 118.7
C16 C17 C12 117.7(4)
C16 C17 C18 120.6(4)
C12 C17 C18 121.6(4)
C17 C18 H18A 109.5
C17 C18 H18B 109.5
H18A C18 H18B 109.5
C17 C18 H18C 109.5
H18A C18 H18C 109.5
H18B C18 H18C 109.5
C13 C19 H19A 109.5
C13 C19 H19B 109.5
H19A C19 H19B 109.5
C13 C19 H19C 109.5
H19A C19 H19C 109.5
H19B C19 H19C 109.5
C15 C20 H20A 109.5
C15 C20 H20B 109.5
H20A C20 H20B 109.5
C15 C20 H20C 109.5
H20A C20 H20C 109.5
H20B C20 H20C 109.5
N6 C21 N5 104.4(3)
N6 C21 Ni1 125.3(3)
N5 C21 Ni1 130.2(3)
C23 C22 N5 107.4(3)
C23 C22 H22A 126.3
N5 C22 H22A 126.3
C22 C23 N6 106.8(3)
C22 C23 H23A 126.6
N6 C23 H23A 126.6
N6 C24 C25 112.8(3)
N6 C24 H24A 109.0
C25 C24 H24A 109.0
N6 C24 H24B 109.0
C25 C24 H24B 109.0
H24A C24 H24B 107.8
C26 C25 C30 119.2(5)
C26 C25 C24 118.9(4)
C30 C25 C24 121.8(5)
C25 C26 C27 122.7(6)
C25 C26 H26A 118.6
C27 C26 H26A 118.6
C28 C27 C26 116.8(7)
C28 C27 H27A 121.6
C26 C27 H27A 121.6
C29 C28 C27 122.4(7)
C29 C28 H28A 118.8
C27 C28 H28A 118.8
C28 C29 C30 121.0(7)
C28 C29 H29A 119.5
C30 C29 H29A 119.5
N2 C30 C25 120.9(4)
N2 C30 C29 121.4(6)
C25 C30 C29 117.7(6)
N2 C31 H31A 109.5
N2 C31 H31B 109.5
H31A C31 H31B 109.5
N2 C31 H31C 109.5
H31A C31 H31C 109.5
H31B C31 H31C 109.5
C37 C32 C33 122.4(3)
C37 C32 N5 119.1(3)
C33 C32 N5 118.4(3)
C34 C33 C32 117.0(3)
C34 C33 C40 121.7(4)
C32 C33 C40 121.3(4)
C33 C34 C35 123.0(4)
C33 C34 H34A 118.5
C35 C34 H34A 118.5
C36 C35 C34 118.0(4)
C36 C35 C39 120.9(4)
C34 C35 C39 121.1(4)
C35 C36 C37 122.2(4)
C35 C36 H36A 118.9
C37 C36 H36A 118.9
C32 C37 C36 117.3(3)
C32 C37 C38 121.9(3)
C36 C37 C38 120.8(3)
C37 C38 H38A 109.5
C37 C38 H38B 109.5
H38A C38 H38B 109.5
C37 C38 H38C 109.5
H38A C38 H38C 109.5
H38B C38 H38C 109.5
C35 C39 H39A 109.5
C35 C39 H39B 109.5
H39A C39 H39B 109.5
C35 C39 H39C 109.5
H39A C39 H39C 109.5
H39B C39 H39C 109.5
C33 C40 H40A 109.5
C33 C40 H40B 109.5
H40A C40 H40B 109.5
C33 C40 H40C 109.5
H40A C40 H40C 109.5
H40B C40 H40C 109.5

loop_
_geom_bond_atom_site_label_1
_geom_bond_atom_site_label_2
_geom_bond_distance
Ni1 C21 1.876(4)
Ni1 C1 1.881(3)
Ni1 Cl1 2.2123(12)
Ni1 Cl2 2.2198(13)
N1 C10 1.357(5)
N1 C11 1.438(5)
N1 H1A 0.8600
N2 C30 1.350(6)
N2 C31 1.441(6)
N2 H2B 0.8600
N3 C1 1.349(4)
N3 C3 1.384(4)
N3 C4 1.478(4)
N4 C1 1.362(4)
N4 C2 1.387(4)
N4 C12 1.449(4)
N5 C21 1.357(4)
N5 C22 1.389(4)
N5 C32 1.442(4)
N6 C21 1.351(4)
N6 C23 1.378(4)
N6 C24 1.478(4)
C2 C3 1.322(5)
C2 H2A 0.9300
C3 H3A 0.9300
C4 C5 1.508(5)
C4 H4A 0.9700
C4 H4B 0.9700
C5 C6 1.382(5)
C5 C10 1.409(5)
C6 C7 1.396(5)
C6 H6A 0.9300
C7 C8 1.357(6)
C7 H7A 0.9300
C8 C9 1.363(6)
C8 H8A 0.9300
C9 C10 1.415(5)
C9 H9A 0.9300
C11 H11A 0.9600
C11 H11B 0.9600
C11 H11C 0.9600
C12 C13 1.385(5)
C12 C17 1.390(5)
C13 C14 1.390(5)
C13 C19 1.491(5)
C14 C15 1.377(5)
C14 H14A 0.9300
C15 C16 1.376(5)
C15 C20 1.511(5)
C16 C17 1.385(5)
C16 H16A 0.9300
C17 C18 1.500(5)
C18 H18A 0.9600
C18 H18B 0.9600
C18 H18C 0.9600
C19 H19A 0.9600
C19 H19B 0.9600
C19 H19C 0.9600
C20 H20A 0.9600
C20 H20B 0.9600
C20 H20C 0.9600
C22 C23 1.326(5)
C22 H22A 0.9300
C23 H23A 0.9300
C24 C25 1.507(5)
C24 H24A 0.9700
C24 H24B 0.9700
C25 C26 1.376(6)
C25 C30 1.398(6)
C26 C27 1.388(6)
C26 H26A 0.9300
C27 C28 1.380(9)
C27 H27A 0.9300
C28 C29 1.342(9)
C28 H28A 0.9300
C29 C30 1.414(6)
C29 H29A 0.9300
C31 H31A 0.9600
C31 H31B 0.9600
C31 H31C 0.9600
C32 C37 1.384(5)
C32 C33 1.398(5)
C33 C34 1.375(5)
C33 C40 1.505(5)
C34 C35 1.377(5)
C34 H34A 0.9300
C35 C36 1.375(5)
C35 C39 1.511(5)
C36 C37 1.393(5)
C36 H36A 0.9300
C37 C38 1.497(5)
C38 H38A 0.9600
C38 H38B 0.9600
C38 H38C 0.9600
C39 H39A 0.9600
C39 H39B 0.9600
C39 H39C 0.9600
C40 H40A 0.9600
C40 H40B 0.9600
C40 H40C 0.9600
